data_2103800
loop_
_publ_author_name
'Clemente, Dore Augusto'
'Marzotto, Armando'

_publ_section_title
;
 22 Space-group changes
;
_journal_issue 1
_journal_name_full 'Acta Crystallographica Section B'
_journal_page_first 43
_journal_page_last 50
_journal_paper_doi 10.1107/S0108768102022668
_journal_volume 59
_journal_year 2003
_chemical_formula_sum 'C46 H78 Ce2 Cl6 N6 O20'
_chemical_formula_weight 1528.08
_chemical_name_systematic
;
Tetra-aqua-(14-methyl-2,5,8-trioxa-11,14,17-triaza-1$2!,9$2!-dihydroxy-
      -1,9(1,3)-dibenzenacyclo-octadecaphane-10,17-diene)-cerium(iii)
      trichloride monohydrate
;
_space_group_IT_number 11
_symmetry_space_group_name_Hall '-P 2yb'
_symmetry_space_group_name_H-M 'P 1 21/m 1'
_atom_sites_solution_hydrogens geom
_atom_sites_solution_primary direct
_atom_sites_solution_secondary difmap
_cell_angle_alpha 90.00
_cell_angle_beta 98.03(7)
_cell_angle_gamma 90.00
_cell_formula_units_Z 1
_cell_length_a 10.983(5)
_cell_length_b 16.960(6)
_cell_length_c 9.058(4)
_cell_measurement_temperature 293(2)
_cell_volume 1670.7(12)
_computing_structure_refinement 'SHELXL-97 (Sheldrick, 1997)'
_computing_structure_solution 'SHELXS-97 (Sheldrick, 1990)'
_diffrn_ambient_temperature 293(2)
_diffrn_measured_fraction_theta_full 0.359
_diffrn_measured_fraction_theta_max 0.359
_diffrn_radiation_monochromator graphite
_diffrn_radiation_source 'fine-focus sealed tube'
_diffrn_radiation_type MoK\a
_diffrn_radiation_wavelength 0.71073
_diffrn_reflns_av_R_equivalents 0.0137
_diffrn_reflns_av_sigmaI/netI 0.0716
_diffrn_reflns_limit_h_max 11
_diffrn_reflns_limit_h_min -11
_diffrn_reflns_limit_k_max 18
_diffrn_reflns_limit_k_min -18
_diffrn_reflns_limit_l_max 10
_diffrn_reflns_limit_l_min -10
_diffrn_reflns_number 17852
_diffrn_reflns_theta_full 43.18
_diffrn_reflns_theta_max 43.18
_diffrn_reflns_theta_min 1.87
_exptl_absorpt_coefficient_mu 1.653
_exptl_crystal_density_diffrn 1.519
_exptl_crystal_density_method 'not measured'
_exptl_crystal_F_000 774
_refine_diff_density_max 1.970
_refine_diff_density_min -3.414
_refine_ls_extinction_method none
_refine_ls_goodness_of_fit_ref 1.173
_refine_ls_hydrogen_treatment mixed
_refine_ls_matrix_type full
_refine_ls_number_parameters 93
_refine_ls_number_reflns 4588
_refine_ls_number_restraints 0
_refine_ls_restrained_S_all 1.173
_refine_ls_R_factor_all 0.0653
_refine_ls_R_factor_gt 0.0650
_refine_ls_shift/su_max 165.835
_refine_ls_shift/su_mean 1.783
_refine_ls_structure_factor_coef Fsqd
_refine_ls_weighting_details 'calc w=1/[\s^2^(Fo^2^)+(0.0000P)^2^+11.9541P] where P=(Fo^2^+2Fc^2^)/3'
_refine_ls_weighting_scheme calc
_refine_ls_wR_factor_gt 0.1625
_refine_ls_wR_factor_ref 0.1628
_reflns_number_gt 4555
_reflns_number_total 4588
_reflns_threshold_expression >2sigma(I)
_cod_data_source_file an0613.cif
_cod_data_source_block bihjux
_cod_original_sg_symbol_H-M 'P 21/m'
_cod_database_code 2103800

loop_
_symmetry_equiv_pos_as_xyz
'x, y, z'
'-x, y+1/2, -z'
'-x, -y, -z'
'x, -y-1/2, z'

loop_
_atom_site_label
_atom_site_fract_x
_atom_site_fract_y
_atom_site_fract_z
_atom_site_U_iso_or_equiv
_atom_site_adp_type
_atom_site_calc_flag
_atom_site_refinement_flags
_atom_site_occupancy
_atom_site_type_symbol
Ce1 0.15730(3) 0.2500 0.66210(4) 0.02000(12) Uiso d S 1 Ce
Cl1 0.16990(15) 0.2500 0.15380(16) 0.0200(3) Uiso d S 1 Cl
Cl2 0.42720(14) 0.89250(9) 0.31880(15) 0.0200(3) Uiso d P 0.75 Cl
Cl3 0.3277(4) 0.4726(3) 0.5107(5) 0.0200(7) Uiso d P 0.25 Cl
O1 0.2309(3) 0.3593(2) 0.8124(4) 0.0200(6) Uiso d . 1 O
O3 0.0247(3) 0.1139(2) 0.6306(4) 0.0200(6) Uiso d . 1 O
O4 -0.0668(5) 0.2500 0.5286(5) 0.0200(9) Uiso d S 1 O
O6 0.3912(5) 0.2500 0.7006(5) 0.0200(9) Uiso d S 1 O
O7 0.0117(5) 0.2500 0.8672(5) 0.0200(9) Uiso d S 1 O
O8 0.2016(3) 0.1629(2) 0.4463(4) 0.0200(6) Uiso d . 1 O
O10 -0.2437(5) 0.2500 0.7946(5) 0.0200(9) Uiso d S 1 O
N1 0.3911(4) 0.4032(2) 1.0422(4) 0.0200(7) Uiso d . 1 N
N2 0.5127(5) 0.2500 1.1447(6) 0.0200(10) Uiso d S 1 N
C1 -0.0030(4) 0.5107(3) 0.7561(5) 0.0200(8) Uiso d . 1 C
C2 0.0441(4) 0.5651(3) 0.8644(5) 0.0200(8) Uiso d . 1 C
C3 0.1544(4) 0.5495(3) 0.9557(5) 0.0200(8) Uiso d . 1 C
C4 0.2174(4) 0.4797(3) 0.9388(5) 0.0200(8) Uiso d . 1 C
C5 0.1703(5) 0.4254(3) 0.8304(5) 0.0200(8) Uiso d . 1 C
C6 0.0601(4) 0.4409(3) 0.7391(5) 0.0200(8) Uiso d . 1 C
C7 0.3252(4) 0.4660(3) 1.0417(5) 0.0200(8) Uiso d . 1 C
C8 0.4964(4) 0.3916(3) 1.1504(5) 0.0200(8) Uiso d . 1 C
C9 0.5090(4) 0.3187(3) 1.2346(5) 0.0200(8) Uiso d . 1 C
C10 0.6113(6) 0.2500 1.0641(7) 0.0200(11) Uiso d S 1 C
C20 -0.0967(4) 0.1128(3) 0.5570(5) 0.0200(8) Uiso d . 1 C
C21 -0.1093(4) 0.1780(3) 0.4492(5) 0.0200(8) Uiso d . 1 C

loop_
_atom_type_symbol
_atom_type_description
_atom_type_scat_dispersion_real
_atom_type_scat_dispersion_imag
_atom_type_scat_source
Ce Ce -0.2486 2.6331 'International Tables Vol C Tables 4.2.6.8 and 6.1.1.4'
Cl Cl 0.1484 0.1585 'International Tables Vol C Tables 4.2.6.8 and 6.1.1.4'
O O 0.0106 0.0060 'International Tables Vol C Tables 4.2.6.8 and 6.1.1.4'
N N 0.0061 0.0033 'International Tables Vol C Tables 4.2.6.8 and 6.1.1.4'
C C 0.0033 0.0016 'International Tables Vol C Tables 4.2.6.8 and 6.1.1.4'
H H 0.0000 0.0000 'International Tables Vol C Tables 4.2.6.8 and 6.1.1.4'

loop_
_geom_angle_atom_site_label_1
_geom_angle_atom_site_label_2
_geom_angle_atom_site_label_3
_geom_angle_site_symmetry_1
_geom_angle_site_symmetry_3
_geom_angle
O1 Ce1 O1 . 4_565 102.68(17)
O1 Ce1 O6 . . 70.42(11)
O1 Ce1 O6 4_565 . 70.42(11)
O1 Ce1 O8 . 4_565 84.33(12)
O1 Ce1 O8 4_565 4_565 143.67(12)
O6 Ce1 O8 . 4_565 78.93(13)
O1 Ce1 O8 . . 143.67(12)
O1 Ce1 O8 4_565 . 84.33(12)
O6 Ce1 O8 . . 78.93(13)
O8 Ce1 O8 4_565 . 70.78(16)
O1 Ce1 O4 . . 119.58(10)
O1 Ce1 O4 4_565 . 119.58(10)
O6 Ce1 O4 . . 160.22(16)
O8 Ce1 O4 4_565 . 84.99(13)
O8 Ce1 O4 . . 84.99(13)
O1 Ce1 O7 . . 77.62(11)
O1 Ce1 O7 4_565 . 77.62(11)
O6 Ce1 O7 . . 127.49(16)
O8 Ce1 O7 4_565 . 138.20(10)
O8 Ce1 O7 . . 138.20(10)
O4 Ce1 O7 . . 72.28(16)
O1 Ce1 O3 . . 148.91(11)
O1 Ce1 O3 4_565 . 62.12(12)
O6 Ce1 O3 . . 121.97(8)
O8 Ce1 O3 4_565 . 124.55(11)
O8 Ce1 O3 . . 65.49(11)
O4 Ce1 O3 . . 59.39(8)
O7 Ce1 O3 . . 72.74(9)
O1 Ce1 O3 . 4_565 62.12(12)
O1 Ce1 O3 4_565 4_565 148.91(11)
O6 Ce1 O3 . 4_565 121.97(8)
O8 Ce1 O3 4_565 4_565 65.49(11)
O8 Ce1 O3 . 4_565 124.55(11)
O4 Ce1 O3 . 4_565 59.39(8)
O7 Ce1 O3 . 4_565 72.74(9)
O3 Ce1 O3 . 4_565 115.93(15)
C5 O1 Ce1 . . 126.5(3)
C6 O3 C20 4_565 . 119.2(4)
C6 O3 Ce1 4_565 . 114.0(3)
C20 O3 Ce1 . . 121.3(3)
C21 O4 C21 . 4_565 113.5(5)
C21 O4 Ce1 . . 116.6(3)
C21 O4 Ce1 4_565 . 116.6(3)
C7 N1 C8 . . 121.3(4)
C10 N2 C9 . . 112.8(4)
C10 N2 C9 . 4_565 112.8(4)
C9 N2 C9 . 4_565 109.7(5)
C6 C1 C2 . . 120.0(4)
C1 C2 C3 . . 119.9(4)
C4 C3 C2 . . 120.1(4)
C3 C4 C5 . . 120.0(4)
C3 C4 C7 . . 116.7(4)
C5 C4 C7 . . 123.3(5)
O1 C5 C4 . . 120.2(4)
O1 C5 C6 . . 119.8(4)
C4 C5 C6 . . 120.0(4)
O3 C6 C1 4_565 . 124.1(4)
O3 C6 C5 4_565 . 115.7(4)
C1 C6 C5 . . 120.0(4)
N1 C7 C4 . . 123.7(4)
N1 C8 C9 . . 119.3(4)
N2 C9 C8 . . 113.9(4)
O3 C20 C21 . . 107.5(4)
O4 C21 C20 . . 107.9(4)

loop_
_geom_bond_atom_site_label_1
_geom_bond_atom_site_label_2
_geom_bond_site_symmetry_2
_geom_bond_distance
Ce1 O1 . 2.374(4)
Ce1 O1 4_565 2.374(4)
Ce1 O6 . 2.544(5)
Ce1 O8 4_565 2.551(4)
Ce1 O8 . 2.551(4)
Ce1 O4 . 2.586(5)
Ce1 O7 . 2.615(5)
Ce1 O3 . 2.723(4)
Ce1 O3 4_565 2.723(4)
O1 C5 . 1.325(6)
O3 C6 4_565 1.369(6)
O3 C20 . 1.405(6)
O4 C21 . 1.460(5)
O4 C21 4_565 1.460(5)
N1 C7 . 1.287(6)
N1 C8 . 1.421(6)
N2 C10 . 1.388(9)
N2 C9 . 1.425(6)
N2 C9 4_565 1.425(6)
C1 C6 . 1.391(7)
C1 C2 . 1.393(6)
C2 C3 . 1.393(7)
C3 C4 . 1.390(7)
C4 C5 . 1.392(7)
C4 C7 . 1.420(7)
C5 C6 . 1.392(7)
C6 O3 4_565 1.369(6)
C8 C9 . 1.449(7)
C20 C21 . 1.469(7)
